data_7022304
loop_
_publ_author_name
'Basu Baul, Tushar S.'
'Kundu, Sajal'
'Mitra, Sivaprasad'
'H\"opfl, Herbert'
'Tiekink, Edward R. T.'
'Linden, Anthony'

_publ_section_title
;
 The influence of counter ion and ligand methyl substitution on the
 solid-state structures and photophysical properties of mercury(II)
 complexes with (E)-N-(pyridin-2-ylmethylidene)arylamines.
;
_journal_issue 5
_journal_name_full 'Dalton transactions (Cambridge, England : 2003)'
_journal_page_first 1905
_journal_page_last 1920
_journal_paper_doi 10.1039/c2dt32283h
_journal_volume 42
_journal_year 2013
_chemical_formula_moiety 'C26 H24 Hg2 N16'
_chemical_formula_sum 'C26 H24 Hg2 N16'
_chemical_formula_weight 961.58
_chemical_name_systematic
;
?
;
_space_group_IT_number 2
_symmetry_cell_setting triclinic
_symmetry_Int_Tables_number 2
_symmetry_space_group_name_Hall '-P 1'
_symmetry_space_group_name_H-M 'P -1'
_atom_sites_solution_hydrogens geom
_atom_sites_solution_primary direct
_atom_sites_solution_secondary difmap
_audit_creation_date 3-Jun-2011
_audit_creation_method SHELXL-97
_cell_angle_alpha 71.528(3)
_cell_angle_beta 73.693(3)
_cell_angle_gamma 78.321(3)
_cell_formula_units_Z 1
_cell_length_a 6.6753(2)
_cell_length_b 10.3614(3)
_cell_length_c 11.5961(4)
_cell_measurement_reflns_used 10757
_cell_measurement_temperature 160(1)
_cell_measurement_theta_max 30.3993
_cell_measurement_theta_min 2.4011
_cell_volume 724.43(4)
_computing_cell_refinement 'CrysAlisPro, Version 1.171.34.49 (Agilent Technologies, 2011)'
_computing_data_collection 'CrysAlisPro, Version 1.171.34.49 (Agilent Technologies, 2011)'
_computing_data_reduction 'CrysAlisPro, Version 1.171.34.49 (Agilent Technologies, 2011)'
_computing_molecular_graphics 'ORTEPII (Johnson, 1976)'
_computing_publication_material 'SHELXL97 and PLATON (Spek, 2009)'
_computing_structure_refinement 'SHELXL97 (Sheldrick, 2008)'
_computing_structure_solution 'SHELXS97 (Sheldrick, 2008)'
_diffrn_ambient_temperature 160(1)
_diffrn_detector 'Atlas CCD camera on \k goniostat'
_diffrn_detector_area_resol_mean 10.3801
_diffrn_measured_fraction_theta_full 0.999
_diffrn_measured_fraction_theta_max 0.917
_diffrn_measurement_device_type 'Oxford Diffraction SuperNova, dual radiation diffractometer'
_diffrn_measurement_method '\w scans'
_diffrn_radiation_monochromator mirror
_diffrn_radiation_source 'SuperNova (Mo) X-ray Source'
_diffrn_radiation_type 'Mo K\a'
_diffrn_radiation_wavelength 0.71073
_diffrn_reflns_av_R_equivalents 0.0331
_diffrn_reflns_av_sigmaI/netI 0.0272
_diffrn_reflns_limit_h_max 9
_diffrn_reflns_limit_h_min -9
_diffrn_reflns_limit_k_max 14
_diffrn_reflns_limit_k_min -14
_diffrn_reflns_limit_l_max 16
_diffrn_reflns_limit_l_min -16
_diffrn_reflns_number 18011
_diffrn_reflns_theta_full 27.50
_diffrn_reflns_theta_max 30.47
_diffrn_reflns_theta_min 2.41
_diffrn_standards_decay_% 0
_diffrn_standards_number 0
_exptl_absorpt_coefficient_mu 10.656
_exptl_absorpt_correction_T_max 0.721
_exptl_absorpt_correction_T_min 0.280
_exptl_absorpt_correction_type analytical
_exptl_absorpt_process_details
;
Analytical numeric absorption correction using a multifaceted crystal
model based on expressions derived by R.C. Clark & J.S. Reid.
CrysAlisPro, Version 1.171.34.49 (Agilent Technologies, 2011)
(Clark, R. C. & Reid, J. S. (1995). Acta Cryst. A51, 887-897)
;
_exptl_crystal_colour yellow
_exptl_crystal_density_diffrn 2.204
_exptl_crystal_density_method 'not measured'
_exptl_crystal_description tablet
_exptl_crystal_F_000 452
_exptl_crystal_size_max 0.20
_exptl_crystal_size_mid 0.13
_exptl_crystal_size_min 0.08
_refine_diff_density_max 1.015
_refine_diff_density_min -0.752
_refine_diff_density_rms 0.125
_refine_ls_extinction_method none
_refine_ls_goodness_of_fit_ref 1.069
_refine_ls_hydrogen_treatment constr
_refine_ls_matrix_type full
_refine_ls_number_parameters 200
_refine_ls_number_reflns 4055
_refine_ls_number_restraints 0
_refine_ls_restrained_S_all 1.069
_refine_ls_R_factor_all 0.0239
_refine_ls_R_factor_gt 0.0204
_refine_ls_shift/su_max 0.001
_refine_ls_shift/su_mean 0.000
_refine_ls_structure_factor_coef Fsqd
_refine_ls_weighting_details 'w=1/[\s^2^(Fo^2^)+(0.0165P)^2^+0.4840P] where P=(Fo^2^+2Fc^2^)/3'
_refine_ls_weighting_scheme calc
_refine_ls_wR_factor_gt 0.0408
_refine_ls_wR_factor_ref 0.0424
_reflns_number_gt 3767
_reflns_number_total 4055
_reflns_threshold_expression 'I > 2\s(I)'
_cod_data_source_file c2dt32283h.txt
_cod_data_source_block 10
_cod_database_code 7022304

loop_
_symmetry_equiv_pos_as_xyz
'x, y, z'
'-x, -y, -z'

loop_
_atom_site_label
_atom_site_type_symbol
_atom_site_fract_x
_atom_site_fract_y
_atom_site_fract_z
_atom_site_U_iso_or_equiv
_atom_site_adp_type
_atom_site_occupancy
_atom_site_symmetry_multiplicity
_atom_site_calc_flag
_atom_site_refinement_flags
Hg1 Hg 0.272751(17) 0.393777(10) 0.016984(9) 0.02246(4) Uani 1 1 d .
N1 N 0.2827(4) 0.3338(2) -0.1534(2) 0.0200(5) Uani 1 1 d .
N2 N 0.2883(3) 0.1393(2) 0.0722(2) 0.0205(5) Uani 1 1 d .
N3 N 0.3692(4) 0.4793(3) 0.1338(2) 0.0319(6) Uani 1 1 d .
N4 N 0.2904(4) 0.4572(3) 0.2430(2) 0.0289(6) Uani 1 1 d .
N5 N 0.2258(6) 0.4384(4) 0.3486(3) 0.0582(10) Uani 1 1 d .
N6 N -0.1057(4) 0.3705(2) 0.0980(2) 0.0243(5) Uani 1 1 d .
N7 N -0.1625(4) 0.2787(2) 0.0782(2) 0.0255(5) Uani 1 1 d .
N8 N -0.2126(4) 0.1893(3) 0.0583(3) 0.0397(7) Uani 1 1 d .
C1 C 0.2643(4) 0.2022(3) -0.1401(3) 0.0192(5) Uani 1 1 d .
C2 C 0.2463(4) 0.1620(3) -0.2397(3) 0.0244(6) Uani 1 1 d .
H2 H 0.2333 0.0692 -0.2295 0.029 Uiso 1 1 calc R
C3 C 0.2474(5) 0.2580(3) -0.3535(3) 0.0277(6) Uani 1 1 d .
H3 H 0.2337 0.2321 -0.4223 0.033 Uiso 1 1 calc R
C4 C 0.2687(5) 0.3924(3) -0.3668(3) 0.0288(6) Uani 1 1 d .
H4 H 0.2728 0.4599 -0.4450 0.035 Uiso 1 1 calc R
C5 C 0.2839(5) 0.4263(3) -0.2636(3) 0.0262(6) Uani 1 1 d .
H5 H 0.2957 0.5188 -0.2717 0.031 Uiso 1 1 calc R
C6 C 0.2623(4) 0.1038(3) -0.0177(3) 0.0214(6) Uani 1 1 d .
H6 H 0.2413 0.0118 -0.0049 0.026 Uiso 1 1 calc R
C7 C 0.2782(4) 0.0486(3) 0.1938(3) 0.0225(6) Uani 1 1 d .
C8 C 0.2313(5) -0.0867(3) 0.2294(3) 0.0310(7) Uani 1 1 d .
H8 H 0.2083 -0.1240 0.1698 0.037 Uiso 1 1 calc R
C9 C 0.2191(5) -0.1652(3) 0.3519(3) 0.0368(8) Uani 1 1 d .
H9 H 0.1880 -0.2568 0.3751 0.044 Uiso 1 1 calc R
C10 C 0.2505(5) -0.1146(3) 0.4419(3) 0.0346(7) Uani 1 1 d .
C11 C 0.2992(6) 0.0192(3) 0.4049(3) 0.0363(8) Uani 1 1 d .
H11 H 0.3233 0.0562 0.4643 0.044 Uiso 1 1 calc R
C12 C 0.3130(5) 0.0990(3) 0.2827(3) 0.0296(7) Uani 1 1 d .
H12 H 0.3470 0.1899 0.2595 0.036 Uiso 1 1 calc R
C13 C 0.2376(6) -0.2024(4) 0.5749(4) 0.0507(11) Uani 1 1 d .
H13A H 0.1330 -0.2657 0.5974 0.076 Uiso 1 1 calc R
H13B H 0.1962 -0.1436 0.6315 0.076 Uiso 1 1 calc R
H13C H 0.3753 -0.2550 0.5823 0.076 Uiso 1 1 calc R

loop_
_atom_site_aniso_label
_atom_site_aniso_U_11
_atom_site_aniso_U_22
_atom_site_aniso_U_33
_atom_site_aniso_U_23
_atom_site_aniso_U_13
_atom_site_aniso_U_12
Hg1 0.03623(7) 0.01755(6) 0.01901(6) -0.00587(4) -0.01001(5) -0.00893(4)
N1 0.0261(12) 0.0183(11) 0.0191(11) -0.0075(9) -0.0066(10) -0.0048(9)
N2 0.0204(11) 0.0157(10) 0.0243(12) -0.0041(9) -0.0061(10) -0.0008(8)
N3 0.0456(16) 0.0384(15) 0.0220(13) -0.0129(11) -0.0074(12) -0.0208(13)
N4 0.0344(14) 0.0308(14) 0.0286(15) -0.0136(11) -0.0142(12) -0.0014(11)
N5 0.067(2) 0.087(3) 0.0285(17) -0.0240(18) -0.0090(16) -0.016(2)
N6 0.0295(13) 0.0160(11) 0.0299(13) -0.0080(10) -0.0074(11) -0.0047(9)
N7 0.0244(12) 0.0184(11) 0.0320(14) -0.0080(10) -0.0024(11) -0.0033(9)
N8 0.0318(14) 0.0283(14) 0.065(2) -0.0198(14) -0.0069(14) -0.0125(12)
C1 0.0176(12) 0.0164(12) 0.0271(14) -0.0110(11) -0.0065(11) 0.0003(10)
C2 0.0237(14) 0.0229(14) 0.0322(16) -0.0166(12) -0.0059(12) -0.0018(11)
C3 0.0298(15) 0.0370(17) 0.0244(15) -0.0184(13) -0.0089(12) -0.0025(13)
C4 0.0368(17) 0.0307(16) 0.0205(15) -0.0085(12) -0.0093(13) -0.0018(13)
C5 0.0406(17) 0.0185(13) 0.0209(14) -0.0047(11) -0.0083(13) -0.0062(12)
C6 0.0237(13) 0.0146(12) 0.0271(15) -0.0071(11) -0.0058(12) -0.0027(10)
C7 0.0199(13) 0.0191(13) 0.0250(15) -0.0036(11) -0.0041(11) -0.0007(10)
C8 0.0296(16) 0.0256(15) 0.0390(18) -0.0018(13) -0.0148(14) -0.0078(12)
C9 0.0280(16) 0.0283(16) 0.046(2) 0.0101(15) -0.0130(15) -0.0113(13)
C10 0.0265(15) 0.0330(17) 0.0288(17) 0.0038(14) -0.0010(13) 0.0028(13)
C11 0.050(2) 0.0290(16) 0.0235(16) -0.0075(13) -0.0084(15) 0.0082(14)
C12 0.0418(18) 0.0195(14) 0.0235(15) -0.0045(12) -0.0074(13) 0.0024(12)
C13 0.046(2) 0.049(2) 0.035(2) 0.0101(18) -0.0049(17) 0.0025(18)

loop_
_atom_type_symbol
_atom_type_description
_atom_type_number_in_cell
_atom_type_scat_dispersion_real
_atom_type_scat_dispersion_imag
_atom_type_scat_source
C C 26 0.0033 0.0016
; International Tables for Crystallography (1992).
Vol. C, Tables 4.2.6.8 and 6.1.1.4
;
H H 24 0.0000 0.0000
; International Tables for Crystallography (1992).
Vol. C, Tables 4.2.6.8 and 6.1.1.4
;
Hg Hg 2 -2.3894 9.2266
; International Tables for Crystallography (1992).
Vol. C, Tables 4.2.6.8 and 6.1.1.4
;
N N 16 0.0061 0.0033
; International Tables for Crystallography (1992).
Vol. C, Tables 4.2.6.8 and 6.1.1.4
;

loop_
_geom_angle_atom_site_label_1
_geom_angle_atom_site_label_2
_geom_angle_atom_site_label_3
_geom_angle
_geom_angle_site_symmetry_1
_geom_angle_site_symmetry_3
N3 Hg1 N1 158.28(10) . .
N3 Hg1 N6 108.70(9) . .
N1 Hg1 N6 91.82(8) . .
N3 Hg1 N2 118.41(9) . .
N1 Hg1 N2 71.05(8) . .
N6 Hg1 N2 80.13(7) . .
N3 Hg1 N6 92.44(9) . 2_565
N1 Hg1 N6 84.57(8) . 2_565
N6 Hg1 N6 78.57(8) . 2_565
N2 Hg1 N6 146.88(8) . 2_565
N3 Hg1 N3 74.50(10) . 2_665
N1 Hg1 N3 83.85(7) . 2_665
N6 Hg1 N3 156.52(8) . 2_665
N2 Hg1 N3 119.61(8) . 2_665
N6 Hg1 N3 78.06(8) 2_565 2_665
C5 N1 C1 119.6(2) . .
C5 N1 Hg1 121.81(18) . .
C1 N1 Hg1 118.24(18) . .
C6 N2 C7 122.8(2) . .
C6 N2 Hg1 110.31(18) . .
C7 N2 Hg1 125.40(18) . .
N4 N3 Hg1 121.8(2) . .
N4 N3 Hg1 132.2(2) . 2_665
Hg1 N3 Hg1 105.50(10) . 2_665
N5 N4 N3 175.7(3) . .
N7 N6 Hg1 115.49(19) . .
N7 N6 Hg1 111.42(19) . 2_565
Hg1 N6 Hg1 101.43(8) . 2_565
N8 N7 N6 178.5(3) . .
N1 C1 C2 120.9(3) . .
N1 C1 C6 118.1(2) . .
C2 C1 C6 121.0(2) . .
C3 C2 C1 119.3(3) . .
C3 C2 H2 120.3 . .
C1 C2 H2 120.3 . .
C2 C3 C4 119.5(3) . .
C2 C3 H3 120.3 . .
C4 C3 H3 120.3 . .
C5 C4 C3 118.4(3) . .
C5 C4 H4 120.8 . .
C3 C4 H4 120.8 . .
N1 C5 C4 122.3(3) . .
N1 C5 H5 118.8 . .
C4 C5 H5 118.8 . .
N2 C6 C1 121.1(2) . .
N2 C6 H6 119.5 . .
C1 C6 H6 119.5 . .
C12 C7 C8 118.7(3) . .
C12 C7 N2 117.2(3) . .
C8 C7 N2 124.1(3) . .
C9 C8 C7 119.4(3) . .
C9 C8 H8 120.3 . .
C7 C8 H8 120.3 . .
C8 C9 C10 122.2(3) . .
C8 C9 H9 118.9 . .
C10 C9 H9 118.9 . .
C9 C10 C11 117.7(3) . .
C9 C10 C13 121.3(3) . .
C11 C10 C13 121.0(3) . .
C12 C11 C10 120.9(3) . .
C12 C11 H11 119.5 . .
C10 C11 H11 119.5 . .
C7 C12 C11 121.1(3) . .
C7 C12 H12 119.5 . .
C11 C12 H12 119.5 . .
C10 C13 H13A 109.5 . .
C10 C13 H13B 109.5 . .
H13A C13 H13B 109.5 . .
C10 C13 H13C 109.5 . .
H13A C13 H13C 109.5 . .
H13B C13 H13C 109.5 . .

loop_
_geom_bond_atom_site_label_1
_geom_bond_atom_site_label_2
_geom_bond_distance
_geom_bond_site_symmetry_2
Hg1 N3 2.125(2) .
Hg1 N1 2.232(2) .
Hg1 N6 2.468(2) .
Hg1 N2 2.496(2) .
Hg1 N6 2.579(2) 2_565
Hg1 N3 2.823(3) 2_665
N1 C5 1.332(4) .
N1 C1 1.350(3) .
N2 C6 1.274(3) .
N2 C7 1.417(4) .
N3 N4 1.193(4) .
N4 N5 1.144(4) .
N6 N7 1.198(3) .
N7 N8 1.152(3) .
C1 C2 1.388(4) .
C1 C6 1.461(4) .
C2 C3 1.377(4) .
C2 H2 0.9500 .
C3 C4 1.384(4) .
C3 H3 0.9500 .
C4 C5 1.383(4) .
C4 H4 0.9500 .
C5 H5 0.9500 .
C6 H6 0.9500 .
C7 C12 1.383(4) .
C7 C8 1.404(4) .
C8 C9 1.385(5) .
C8 H8 0.9500 .
C9 C10 1.387(5) .
C9 H9 0.9500 .
C10 C11 1.393(5) .
C10 C13 1.511(5) .
C11 C12 1.383(4) .
C11 H11 0.9500 .
C12 H12 0.9500 .
C13 H13A 0.9800 .
C13 H13B 0.9800 .
C13 H13C 0.9800 .

loop_
_geom_torsion_atom_site_label_1
_geom_torsion_atom_site_label_2
_geom_torsion_atom_site_label_3
_geom_torsion_atom_site_label_4
_geom_torsion
_geom_torsion_site_symmetry_1
_geom_torsion_site_symmetry_4
N3 Hg1 N1 C5 -58.9(4) . .
N6 Hg1 N1 C5 102.3(2) . .
N2 Hg1 N1 C5 -178.8(2) . .
N6 Hg1 N1 C5 24.0(2) 2_565 .
N3 Hg1 N1 C5 -54.5(2) 2_665 .
N3 Hg1 N1 C1 128.2(3) . .
N6 Hg1 N1 C1 -70.5(2) . .
N2 Hg1 N1 C1 8.36(18) . .
N6 Hg1 N1 C1 -148.9(2) 2_565 .
N3 Hg1 N1 C1 132.6(2) 2_665 .
N3 Hg1 N2 C6 -168.34(18) . .
N1 Hg1 N2 C6 -9.74(18) . .
N6 Hg1 N2 C6 85.65(19) . .
N6 Hg1 N2 C6 35.1(3) 2_565 .
N3 Hg1 N2 C6 -80.75(19) 2_665 .
N3 Hg1 N2 C7 25.3(2) . .
N1 Hg1 N2 C7 -176.1(2) . .
N6 Hg1 N2 C7 -80.7(2) . .
N6 Hg1 N2 C7 -131.3(2) 2_565 .
N3 Hg1 N2 C7 112.9(2) 2_665 .
N1 Hg1 N3 N4 -167.9(2) . .
N6 Hg1 N3 N4 31.9(3) . .
N2 Hg1 N3 N4 -56.8(3) . .
N6 Hg1 N3 N4 110.7(3) 2_565 .
N3 Hg1 N3 N4 -172.4(3) 2_665 .
N1 Hg1 N3 Hg1 4.5(3) . 2_665
N6 Hg1 N3 Hg1 -155.65(9) . 2_665
N2 Hg1 N3 Hg1 115.65(9) . 2_665
N6 Hg1 N3 Hg1 -76.89(10) 2_565 2_665
N3 Hg1 N3 Hg1 0.0 2_665 2_665
N3 Hg1 N6 N7 -150.7(2) . .
N1 Hg1 N6 N7 36.5(2) . .
N2 Hg1 N6 N7 -33.9(2) . .
N6 Hg1 N6 N7 120.6(3) 2_565 .
N3 Hg1 N6 N7 115.2(2) 2_665 .
N3 Hg1 N6 Hg1 88.71(11) . 2_565
N1 Hg1 N6 Hg1 -84.08(9) . 2_565
N2 Hg1 N6 Hg1 -154.48(9) . 2_565
N6 Hg1 N6 Hg1 0.0 2_565 2_565
N3 Hg1 N6 Hg1 -5.4(2) 2_665 2_565
C5 N1 C1 C2 -0.1(4) . .
Hg1 N1 C1 C2 172.9(2) . .
C5 N1 C1 C6 -179.7(3) . .
Hg1 N1 C1 C6 -6.6(3) . .
N1 C1 C2 C3 0.0(4) . .
C6 C1 C2 C3 179.6(3) . .
C1 C2 C3 C4 0.7(4) . .
C2 C3 C4 C5 -1.3(4) . .
C1 N1 C5 C4 -0.6(4) . .
Hg1 N1 C5 C4 -173.3(2) . .
C3 C4 C5 N1 1.3(5) . .
C7 N2 C6 C1 177.1(2) . .
Hg1 N2 C6 C1 10.3(3) . .
N1 C1 C6 N2 -3.6(4) . .
C2 C1 C6 N2 176.8(3) . .
C6 N2 C7 C12 178.8(3) . .
Hg1 N2 C7 C12 -16.4(3) . .
C6 N2 C7 C8 -2.4(4) . .
Hg1 N2 C7 C8 162.3(2) . .
C12 C7 C8 C9 0.7(4) . .
N2 C7 C8 C9 -178.0(3) . .
C7 C8 C9 C10 0.3(5) . .
C8 C9 C10 C11 -1.1(5) . .
C8 C9 C10 C13 -179.6(3) . .
C9 C10 C11 C12 0.8(5) . .
C13 C10 C11 C12 179.3(3) . .
C8 C7 C12 C11 -1.0(5) . .
N2 C7 C12 C11 177.8(3) . .
C10 C11 C12 C7 0.2(5) . .
